data_4069283
loop_
_publ_author_name
'Johnson, Andrew L.'
'Hollingsworth, Nathan'
'Kingsley, Andrew'
'Kociok-K\"ohn, Gabriele'
'Molloy, Kieran C.'

_publ_section_title
;
 Organocadmium Hydrazide and Hydrazine Complexes
;
_journal_issue 8
_journal_name_full Organometallics
_journal_page_first 2650
_journal_paper_doi 10.1021/om900121z
_journal_volume 28
_journal_year 2009
_chemical_formula_moiety '2(C16 H40 Cd4 N6 O4), 0.5(C14 H16), C7 H8'
_chemical_formula_sum 'C46 H96 Cd8 N12 O8'
_chemical_formula_weight 1844.55
_chemical_name_systematic
;
 ?
;
_space_group_IT_number 2
_symmetry_cell_setting triclinic
_symmetry_space_group_name_Hall '-P 1'
_symmetry_space_group_name_H-M 'P -1'
_atom_sites_solution_hydrogens geom
_atom_sites_solution_primary direct
_atom_sites_solution_secondary difmap
_audit_creation_method SHELXL-97
_cell_angle_alpha 77.7950(10)
_cell_angle_beta 89.2060(10)
_cell_angle_gamma 87.3340(10)
_cell_formula_units_Z 2
_cell_length_a 11.19450(10)
_cell_length_b 16.8985(2)
_cell_length_c 17.5948(2)
_cell_measurement_reflns_used 120772
_cell_measurement_temperature 150(2)
_cell_measurement_theta_max 30.034
_cell_measurement_theta_min 2.910
_cell_volume 3249.63(6)
_computing_cell_refinement 'HKL Scalepack (Otwinski & Minor, 1997)'
_computing_data_collection 'Collect (Nonius BV, 1997-2000)'
_computing_data_reduction
;
 DENZO-SCALEPACK Z. Otwinowski and W. Minor, " 
 Processing of X-ray Diffraction Data Collected in Oscillation Mode ", 
 Methods in Enzymology, Volume 276: Macromolecular Crystallography, 
 part A, p.307-326, 1997,C.W. Carter, Jr. & R. M. Sweet, Eds., Academic Press.
;
_computing_molecular_graphics 'ORTEP3 for Windows - Farrugia, L. J. J. Appl. Crystallogr. 1997, 30, 565'
_computing_publication_material
;
 'WinGX publication routines, Farrugia, 
 L. J., J. Appl. Crystallogr., 1999, 32, 837-838
;
_computing_structure_refinement
;
 SHELXL97 -Program for Crystal Structure Analysis (Release 97-2). 
 Sheldrick, G.M., Instit\"ut f\"ur Anorganische Chemie der Universit\"at, 
 Tammanstrasse 4, D-3400 G\"ottingen, Germany, 1998 
;
_computing_structure_solution
; 
 SIR97- Altomare A., Burla M.C., Camalli M., Cascarano G.L., Giacovazzo C. , 
 Guagliardi A., Moliterni A.G.G., Polidori G.,Spagna R. 
 (1999) J. Appl. Cryst. 32, 115-119
;
_diffrn_ambient_temperature 150(2)
_diffrn_measured_fraction_theta_full 0.992
_diffrn_measured_fraction_theta_max 0.992
_diffrn_measurement_device_type 'Nonius Kappa CCD'
_diffrn_measurement_method '361 1.2 degree images with \w scans'
_diffrn_radiation_monochromator graphite
_diffrn_radiation_source 'fine-focus sealed tube'
_diffrn_radiation_type MoK\a
_diffrn_radiation_wavelength 0.71073
_diffrn_reflns_av_R_equivalents 0.0505
_diffrn_reflns_av_sigmaI/netI 0.0467
_diffrn_reflns_limit_h_max 15
_diffrn_reflns_limit_h_min -15
_diffrn_reflns_limit_k_max 23
_diffrn_reflns_limit_k_min -23
_diffrn_reflns_limit_l_max 24
_diffrn_reflns_limit_l_min -24
_diffrn_reflns_number 61594
_diffrn_reflns_theta_full 30.06
_diffrn_reflns_theta_max 30.06
_diffrn_reflns_theta_min 3.13
_diffrn_standards_decay_% 0
_diffrn_standards_number 0
_exptl_absorpt_coefficient_mu 2.617
_exptl_absorpt_correction_T_max 0.8179
_exptl_absorpt_correction_T_min 0.5607
_exptl_absorpt_correction_type multi-scan
_exptl_absorpt_process_details
;
 multi-scan from symmetry-related measurements 
 Sortav (Blessing 1995)
;
_exptl_crystal_colour colourless
_exptl_crystal_density_diffrn 1.885
_exptl_crystal_density_method 'not measured'
_exptl_crystal_description plate
_exptl_crystal_F_000 1808
_exptl_crystal_size_max 0.25
_exptl_crystal_size_mid 0.20
_exptl_crystal_size_min 0.08
_refine_diff_density_max 1.308
_refine_diff_density_min -1.300
_refine_diff_density_rms 0.141
_refine_ls_extinction_method none
_refine_ls_goodness_of_fit_ref 1.068
_refine_ls_hydrogen_treatment mixed
_refine_ls_matrix_type full
_refine_ls_number_parameters 679
_refine_ls_number_reflns 18917
_refine_ls_number_restraints 2
_refine_ls_restrained_S_all 1.068
_refine_ls_R_factor_all 0.0537
_refine_ls_R_factor_gt 0.0369
_refine_ls_shift/su_max 0.005
_refine_ls_shift/su_mean 0.000
_refine_ls_structure_factor_coef Fsqd
_refine_ls_weighting_details 'calc w=1/[\s^2^(Fo^2^)+(0.0313P)^2^+4.5914P] where P=(Fo^2^+2Fc^2^)/3'
_refine_ls_weighting_scheme calc
_refine_ls_wR_factor_gt 0.0815
_refine_ls_wR_factor_ref 0.0890
_reflns_number_gt 14882
_reflns_number_total 18917
_reflns_threshold_expression >2sigma(I)
_cod_data_source_file om900121z_si_001.cif
_cod_data_source_block comp3
_cod_database_code 4069283

loop_
_symmetry_equiv_pos_as_xyz
'x, y, z'
'-x, -y, -z'

loop_
_atom_site_label
_atom_site_type_symbol
_atom_site_fract_x
_atom_site_fract_y
_atom_site_fract_z
_atom_site_U_iso_or_equiv
_atom_site_adp_type
_atom_site_occupancy
_atom_site_symmetry_multiplicity
_atom_site_calc_flag
_atom_site_refinement_flags
_atom_site_disorder_assembly
_atom_site_disorder_group
Cd1 Cd 0.49074(2) 0.347464(15) 0.406432(14) 0.02578(6) Uani 1 1 d . . .
Cd2 Cd 0.43811(2) 0.174302(14) 0.567749(14) 0.02490(6) Uani 1 1 d . . .
Cd3 Cd 0.65693(2) 0.320574(15) 0.593554(14) 0.02603(6) Uani 1 1 d . . .
Cd4 Cd 0.32958(2) 0.378736(15) 0.583376(15) 0.02691(6) Uani 1 1 d . . .
O10 O 0.5100(2) 0.39556(15) 0.51764(15) 0.0279(5) Uani 1 1 d D . .
H10 H 0.531(4) 0.4439(15) 0.503(3) 0.048(14) Uiso 1 1 d D . .
N10 N 0.3525(2) 0.26410(18) 0.46534(17) 0.0246(6) Uani 1 1 d . . .
H10A H 0.327(3) 0.241(2) 0.426(2) 0.020(9) Uiso 1 1 d . . .
N20 N 0.6283(3) 0.21881(18) 0.53451(16) 0.0248(6) Uani 1 1 d . . .
H20A H 0.683(4) 0.178(3) 0.551(3) 0.039(12) Uiso 1 1 d . . .
N30 N 0.4031(3) 0.26065(18) 0.65196(17) 0.0256(6) Uani 1 1 d . . .
H30 H 0.348(4) 0.237(3) 0.689(3) 0.035(11) Uiso 1 1 d . . .
C1 C 0.4975(4) 0.4371(2) 0.2987(2) 0.0399(9) Uani 1 1 d . . .
H1A H 0.4580 0.4170 0.2576 0.060 Uiso 1 1 calc R . .
H1B H 0.5811 0.4472 0.2841 0.060 Uiso 1 1 calc R . .
H1C H 0.4565 0.4876 0.3056 0.060 Uiso 1 1 calc R . .
C2 C 0.4117(5) 0.0449(3) 0.6062(3) 0.0539(12) Uani 1 1 d . . .
H2A H 0.3351 0.0369 0.6337 0.081 Uiso 1 1 calc R . .
H2B H 0.4767 0.0200 0.6411 0.081 Uiso 1 1 calc R . .
H2C H 0.4114 0.0196 0.5609 0.081 Uiso 1 1 calc R . .
C3 C 0.7952(4) 0.3903(3) 0.6275(2) 0.0385(9) Uani 1 1 d . . .
H3A H 0.8449 0.3556 0.6677 0.058 Uiso 1 1 calc R . .
H3B H 0.7588 0.4354 0.6479 0.058 Uiso 1 1 calc R . .
H3C H 0.8450 0.4116 0.5822 0.058 Uiso 1 1 calc R . .
C4 C 0.2370(4) 0.4881(3) 0.6006(3) 0.0411(9) Uani 1 1 d . . .
H4A H 0.1546 0.4763 0.6173 0.062 Uiso 1 1 calc R . .
H4B H 0.2362 0.5287 0.5517 0.062 Uiso 1 1 calc R . .
H4C H 0.2780 0.5090 0.6406 0.062 Uiso 1 1 calc R . .
N1 N 0.6442(2) 0.24223(17) 0.44959(16) 0.0248(6) Uani 1 1 d . . .
C11 C 0.7672(3) 0.2683(2) 0.4312(2) 0.0297(7) Uani 1 1 d . . .
H11A H 0.8250 0.2249 0.4566 0.036 Uiso 1 1 calc R . .
H11B H 0.7802 0.3173 0.4520 0.036 Uiso 1 1 calc R . .
C12 C 0.7892(4) 0.2869(2) 0.3443(2) 0.0348(8) Uani 1 1 d . . .
H12A H 0.7340 0.3320 0.3192 0.042 Uiso 1 1 calc R . .
H12B H 0.8721 0.3042 0.3335 0.042 Uiso 1 1 calc R . .
C13 C 0.6522(4) 0.1914(3) 0.3282(2) 0.0404(9) Uani 1 1 d . . .
H13A H 0.6407 0.1428 0.3064 0.048 Uiso 1 1 calc R . .
H13B H 0.5949 0.2348 0.3024 0.048 Uiso 1 1 calc R . .
C14 C 0.6264(4) 0.1714(2) 0.4150(2) 0.0316(8) Uani 1 1 d . . .
H14A H 0.5429 0.1547 0.4240 0.038 Uiso 1 1 calc R . .
H14B H 0.6802 0.1256 0.4405 0.038 Uiso 1 1 calc R . .
O1 O 0.7711(3) 0.21709(18) 0.31208(16) 0.0425(7) Uani 1 1 d . . .
N2 N 0.5103(2) 0.27011(17) 0.69580(16) 0.0253(6) Uani 1 1 d . . .
C21 C 0.5502(4) 0.1914(2) 0.7437(2) 0.0343(8) Uani 1 1 d . . .
H21A H 0.5722 0.1532 0.7096 0.041 Uiso 1 1 calc R . .
H21B H 0.4840 0.1685 0.7781 0.041 Uiso 1 1 calc R . .
C22 C 0.6574(4) 0.2011(3) 0.7926(3) 0.0444(10) Uani 1 1 d . . .
H22A H 0.6836 0.1475 0.8240 0.053 Uiso 1 1 calc R . .
H22B H 0.7243 0.2220 0.7579 0.053 Uiso 1 1 calc R . .
C23 C 0.5902(4) 0.3329(2) 0.7982(2) 0.0356(8) Uani 1 1 d . . .
H23A H 0.6566 0.3562 0.7643 0.043 Uiso 1 1 calc R . .
H23B H 0.5685 0.3700 0.8333 0.043 Uiso 1 1 calc R . .
C24 C 0.4835(3) 0.3254(2) 0.7487(2) 0.0323(8) Uani 1 1 d . . .
H24A H 0.4157 0.3052 0.7829 0.039 Uiso 1 1 calc R . .
H24B H 0.4590 0.3796 0.7178 0.039 Uiso 1 1 calc R . .
O2 O 0.6287(3) 0.25569(19) 0.84339(16) 0.0466(7) Uani 1 1 d . . .
N3 N 0.2480(2) 0.30823(17) 0.48978(16) 0.0243(6) Uani 1 1 d . . .
C31 C 0.1575(3) 0.2501(2) 0.5233(2) 0.0310(7) Uani 1 1 d . . .
H31A H 0.1897 0.2141 0.5711 0.037 Uiso 1 1 calc R . .
H31B H 0.1400 0.2161 0.4858 0.037 Uiso 1 1 calc R . .
C32 C 0.0429(3) 0.2931(3) 0.5428(2) 0.0383(9) Uani 1 1 d . . .
H32A H -0.0160 0.2524 0.5650 0.046 Uiso 1 1 calc R . .
H32B H 0.0594 0.3249 0.5824 0.046 Uiso 1 1 calc R . .
C33 C 0.0780(3) 0.4054(2) 0.4444(2) 0.0333(8) Uani 1 1 d . . .
H33A H 0.0943 0.4378 0.4835 0.040 Uiso 1 1 calc R . .
H33B H 0.0437 0.4425 0.3979 0.040 Uiso 1 1 calc R . .
C34 C 0.1940(3) 0.3655(2) 0.4225(2) 0.0280(7) Uani 1 1 d . . .
H34A H 0.1782 0.3361 0.3809 0.034 Uiso 1 1 calc R . .
H34B H 0.2512 0.4078 0.4019 0.034 Uiso 1 1 calc R . .
O3 O -0.0061(2) 0.34556(17) 0.47542(16) 0.0373(6) Uani 1 1 d . . .
Cd5 Cd 0.92543(2) 0.177398(14) 0.067246(14) 0.02399(6) Uani 1 1 d . . .
Cd6 Cd 0.82760(2) 0.378859(15) -0.042827(15) 0.02700(6) Uani 1 1 d . . .
Cd7 Cd 0.98535(2) 0.360138(15) 0.143642(14) 0.02490(6) Uani 1 1 d . . .
Cd8 Cd 1.15206(2) 0.313963(15) -0.026786(14) 0.02397(6) Uani 1 1 d . . .
O20 O 1.0071(2) 0.39772(15) 0.01232(15) 0.0268(5) Uani 1 1 d . . .
H20 H 1.035(6) 0.441(4) -0.005(4) 0.08(2) Uiso 1 1 d . . .
N40 N 1.1160(3) 0.21968(17) 0.07814(16) 0.0242(6) Uani 1 1 d . . .
H40 H 1.169(4) 0.179(3) 0.082(2) 0.031(11) Uiso 1 1 d . . .
N50 N 0.8437(2) 0.27578(17) 0.12625(17) 0.0235(5) Uani 1 1 d . . .
H50 H 0.815(4) 0.254(3) 0.170(3) 0.032(11) Uiso 1 1 d . . .
N60 N 0.8976(3) 0.25654(17) -0.05625(17) 0.0253(6) Uani 1 1 d D . .
H60 H 0.838(3) 0.237(3) -0.079(2) 0.041(12) Uiso 1 1 d D . .
C5 C 0.8877(5) 0.0501(3) 0.0994(3) 0.0549(12) Uani 1 1 d . . .
H5A H 0.9010 0.0251 0.0544 0.082 Uiso 1 1 calc R . .
H5B H 0.8043 0.0444 0.1166 0.082 Uiso 1 1 calc R . .
H5C H 0.9408 0.0231 0.1418 0.082 Uiso 1 1 calc R . .
C6 C 0.7413(4) 0.4886(3) -0.1068(3) 0.0433(10) Uani 1 1 d . . .
H6A H 0.7730 0.5007 -0.1600 0.065 Uiso 1 1 calc R . .
H6B H 0.7565 0.5334 -0.0814 0.065 Uiso 1 1 calc R . .
H6C H 0.6549 0.4818 -0.1083 0.065 Uiso 1 1 calc R . .
C7 C 0.9834(4) 0.4503(3) 0.2149(3) 0.0407(9) Uani 1 1 d . . .
H7A H 0.9710 0.5044 0.1818 0.061 Uiso 1 1 calc R . .
H7B H 1.0599 0.4470 0.2420 0.061 Uiso 1 1 calc R . .
H7C H 0.9184 0.4402 0.2531 0.061 Uiso 1 1 calc R . .
C8 C 1.2932(3) 0.3829(2) -0.0888(2) 0.0350(8) Uani 1 1 d . . .
H8A H 1.3313 0.4129 -0.0544 0.053 Uiso 1 1 calc R . .
H8B H 1.2598 0.4212 -0.1341 0.053 Uiso 1 1 calc R . .
H8C H 1.3527 0.3461 -0.1061 0.053 Uiso 1 1 calc R . .
N4 N 1.1329(2) 0.24970(17) 0.14954(16) 0.0227(5) Uani 1 1 d . . .
C41 C 1.2589(3) 0.2686(2) 0.1558(2) 0.0279(7) Uani 1 1 d . . .
H41A H 1.2792 0.3133 0.1120 0.033 Uiso 1 1 calc R . .
H41B H 1.3107 0.2205 0.1520 0.033 Uiso 1 1 calc R . .
C42 C 1.2829(3) 0.2933(2) 0.2320(2) 0.0328(8) Uani 1 1 d . . .
H42A H 1.3686 0.3046 0.2347 0.039 Uiso 1 1 calc R . .
H42B H 1.2353 0.3436 0.2343 0.039 Uiso 1 1 calc R . .
C43 C 1.1289(3) 0.2151(2) 0.2919(2) 0.0333(8) Uani 1 1 d . . .
H43A H 1.0799 0.2651 0.2929 0.040 Uiso 1 1 calc R . .
H43B H 1.1063 0.1732 0.3376 0.040 Uiso 1 1 calc R . .
C44 C 1.1032(3) 0.1863(2) 0.2182(2) 0.0293(7) Uani 1 1 d . . .
H44A H 1.1513 0.1359 0.2172 0.035 Uiso 1 1 calc R . .
H44B H 1.0176 0.1744 0.2168 0.035 Uiso 1 1 calc R . .
O4 O 1.2526(2) 0.23075(17) 0.29676(15) 0.0360(6) Uani 1 1 d . . .
N5 N 0.7414(2) 0.31945(17) 0.08282(16) 0.0232(5) Uani 1 1 d . . .
C51 C 0.6871(3) 0.3790(2) 0.1254(2) 0.0271(7) Uani 1 1 d . . .
H51A H 0.7452 0.4207 0.1280 0.032 Uiso 1 1 calc R . .
H51B H 0.6681 0.3512 0.1793 0.032 Uiso 1 1 calc R . .
C52 C 0.5743(3) 0.4193(2) 0.0860(2) 0.0322(8) Uani 1 1 d . . .
H52A H 0.5394 0.4581 0.1161 0.039 Uiso 1 1 calc R . .
H52B H 0.5942 0.4500 0.0333 0.039 Uiso 1 1 calc R . .
C53 C 0.5385(3) 0.3052(3) 0.0365(2) 0.0363(8) Uani 1 1 d . . .
H53A H 0.5587 0.3346 -0.0166 0.044 Uiso 1 1 calc R . .
H53B H 0.4786 0.2651 0.0321 0.044 Uiso 1 1 calc R . .
C54 C 0.6498(3) 0.2617(2) 0.0754(2) 0.0294(7) Uani 1 1 d . . .
H54A H 0.6289 0.2304 0.1277 0.035 Uiso 1 1 calc R . .
H54B H 0.6825 0.2230 0.0444 0.035 Uiso 1 1 calc R . .
O5 O 0.4887(2) 0.36133(17) 0.08007(16) 0.0358(6) Uani 1 1 d . . .
N6 N 1.0069(3) 0.26033(17) -0.10355(16) 0.0242(6) Uani 1 1 d . . .
C61 C 1.0443(4) 0.1784(2) -0.1136(2) 0.0316(8) Uani 1 1 d . . .
H61A H 0.9776 0.1544 -0.1360 0.038 Uiso 1 1 calc R . .
H61B H 1.0642 0.1434 -0.0624 0.038 Uiso 1 1 calc R . .
C62 C 1.1524(4) 0.1816(2) -0.1670(2) 0.0400(9) Uani 1 1 d . . .
H62A H 1.2202 0.2026 -0.1429 0.048 Uiso 1 1 calc R . .
H62B H 1.1757 0.1260 -0.1731 0.048 Uiso 1 1 calc R . .
C63 C 1.0939(4) 0.3121(2) -0.2333(2) 0.0360(8) Uani 1 1 d . . .
H63A H 1.0765 0.3468 -0.2851 0.043 Uiso 1 1 calc R . .
H63B H 1.1605 0.3355 -0.2102 0.043 Uiso 1 1 calc R . .
C64 C 0.9841(3) 0.3113(2) -0.1818(2) 0.0294(7) Uani 1 1 d . . .
H64A H 0.9615 0.3674 -0.1770 0.035 Uiso 1 1 calc R . .
H64B H 0.9166 0.2901 -0.2060 0.035 Uiso 1 1 calc R . .
O6 O 1.1291(3) 0.23194(18) -0.24192(16) 0.0432(7) Uani 1 1 d . . .
C71 C 0.7525(6) -0.0248(4) 0.5841(5) 0.091(2) Uani 1 1 d . . .
H71A H 0.7718 -0.0411 0.5349 0.137 Uiso 1 1 calc R . .
H71B H 0.6873 0.0169 0.5757 0.137 Uiso 1 1 calc R . .
H71C H 0.7276 -0.0719 0.6227 0.137 Uiso 1 1 calc R . .
C72 C 0.8587(5) 0.0081(3) 0.6124(4) 0.0666(15) Uani 1 1 d . . .
C73 C 0.8442(7) 0.0731(4) 0.6542(3) 0.0726(17) Uani 1 1 d . . .
H73 H 0.7675 0.0971 0.6612 0.087 Uiso 1 1 calc R . .
C74 C 0.9455(8) 0.0992(4) 0.6833(3) 0.0797(19) Uani 1 1 d . . .
H74 H 0.9366 0.1398 0.7132 0.096 Uiso 1 1 calc R . .
C75 C 1.0579(8) 0.0693(5) 0.6713(4) 0.090(2) Uani 1 1 d . . .
H75 H 1.1259 0.0903 0.6905 0.109 Uiso 1 1 calc R . .
C76 C 1.0705(7) 0.0096(5) 0.6319(4) 0.087(2) Uani 1 1 d . . .
H76 H 1.1485 -0.0108 0.6223 0.104 Uiso 1 1 calc R . .
C77 C 0.9735(5) -0.0225(4) 0.6051(4) 0.0684(15) Uani 1 1 d . . .
H77 H 0.9857 -0.0673 0.5808 0.082 Uiso 1 1 calc R . .
C81 C 0.4264(14) 0.1092(9) -0.0460(8) 0.082(4) Uiso 0.50 1 d P A 1
H81A H 0.3618 0.0896 -0.0732 0.123 Uiso 0.50 1 calc PR A 1
H81B H 0.5037 0.0906 -0.0642 0.123 Uiso 0.50 1 calc PR A 1
H81C H 0.4213 0.1686 -0.0566 0.123 Uiso 0.50 1 calc PR A 1
C82 C 0.4155(7) 0.0790(5) 0.0336(3) 0.039(3) Uiso 0.50 1 d PG A 1
C83 C 0.3038(6) 0.0507(5) 0.0581(5) 0.061(3) Uiso 0.50 1 d PG A 1
H83 H 0.2428 0.0507 0.0210 0.073 Uiso 0.50 1 calc PR A 1
C84 C 0.2812(6) 0.0223(6) 0.1368(5) 0.082(5) Uiso 0.50 1 d PG A 1
H84 H 0.2048 0.0029 0.1535 0.099 Uiso 0.50 1 calc PR A 1
C85 C 0.3703(8) 0.0222(6) 0.1910(4) 0.068(3) Uiso 0.50 1 d PG A 1
H85 H 0.3549 0.0028 0.2448 0.082 Uiso 0.50 1 calc PR A 1
C86 C 0.4820(7) 0.0506(5) 0.1666(4) 0.064(3) Uiso 0.50 1 d PG A 1
H86 H 0.5429 0.0505 0.2036 0.077 Uiso 0.50 1 calc PR A 1
C87 C 0.5046(6) 0.0790(5) 0.0879(4) 0.063(3) Uiso 0.50 1 d PG A 1
H87 H 0.5809 0.0984 0.0712 0.075 Uiso 0.50 1 calc PR A 1
C81A C 0.4945(15) 0.1218(9) -0.0384(8) 0.081(4) Uiso 0.50 1 d P B 2
H81D H 0.4744 0.0977 -0.0823 0.121 Uiso 0.50 1 calc PR B 2
H81E H 0.5806 0.1139 -0.0284 0.121 Uiso 0.50 1 calc PR B 2
H81F H 0.4727 0.1799 -0.0507 0.121 Uiso 0.50 1 calc PR B 2
C82A C 0.4309(8) 0.0840(7) 0.0286(5) 0.099(8) Uiso 0.50 1 d PG B 2
C83A C 0.3183(8) 0.0573(6) 0.0171(4) 0.064(3) Uiso 0.50 1 d PG B 2
H83A H 0.2888 0.0622 -0.0341 0.077 Uiso 0.50 1 calc PR B 2
C84A C 0.2487(7) 0.0234(6) 0.0807(6) 0.077(3) Uiso 0.50 1 d PG B 2
H84A H 0.1717 0.0052 0.0729 0.093 Uiso 0.50 1 calc PR B 2
C85A C 0.2918(9) 0.0162(7) 0.1557(5) 0.074(4) Uiso 0.50 1 d PG B 2
H85A H 0.2442 -0.0069 0.1991 0.089 Uiso 0.50 1 calc PR B 2
C86A C 0.4044(10) 0.0429(7) 0.1671(5) 0.112(6) Uiso 0.50 1 d PG B 2
H86A H 0.4338 0.0380 0.2184 0.134 Uiso 0.50 1 calc PR B 2
C87A C 0.4740(8) 0.0768(8) 0.1035(6) 0.083(4) Uiso 0.50 1 d PG B 2
H87A H 0.5509 0.0951 0.1113 0.100 Uiso 0.50 1 calc PR B 2

loop_
_atom_site_aniso_label
_atom_site_aniso_U_11
_atom_site_aniso_U_22
_atom_site_aniso_U_33
_atom_site_aniso_U_23
_atom_site_aniso_U_13
_atom_site_aniso_U_12
Cd1 0.02157(11) 0.02730(12) 0.02668(12) -0.00182(9) 0.00011(9) -0.00042(9)
Cd2 0.02595(12) 0.02175(12) 0.02728(12) -0.00542(9) -0.00036(9) -0.00269(9)
Cd3 0.02115(11) 0.02988(13) 0.02870(12) -0.00965(10) -0.00271(9) -0.00147(9)
Cd4 0.02137(12) 0.02905(13) 0.03222(13) -0.01157(10) -0.00369(9) 0.00361(9)
O10 0.0243(12) 0.0258(13) 0.0340(13) -0.0068(10) -0.0015(10) -0.0018(10)
N10 0.0208(13) 0.0297(15) 0.0252(14) -0.0095(11) -0.0012(11) -0.0018(11)
N20 0.0230(14) 0.0268(14) 0.0243(13) -0.0059(11) 0.0001(11) 0.0021(11)
N30 0.0210(13) 0.0301(15) 0.0268(14) -0.0082(11) -0.0002(11) -0.0028(11)
C1 0.040(2) 0.036(2) 0.039(2) 0.0050(16) -0.0044(17) -0.0057(17)
C2 0.054(3) 0.028(2) 0.076(3) -0.001(2) 0.002(2) -0.0069(19)
C3 0.033(2) 0.047(2) 0.038(2) -0.0125(17) -0.0001(16) -0.0120(17)
C4 0.036(2) 0.040(2) 0.051(2) -0.0210(18) -0.0081(18) 0.0127(17)
N1 0.0224(13) 0.0278(14) 0.0252(13) -0.0075(11) 0.0005(11) -0.0014(11)
C11 0.0228(16) 0.0340(19) 0.0321(18) -0.0080(14) -0.0012(14) 0.0039(13)
C12 0.0313(19) 0.039(2) 0.0334(19) -0.0059(15) 0.0105(15) -0.0024(15)
C13 0.052(2) 0.040(2) 0.0318(19) -0.0142(16) 0.0021(18) -0.0033(18)
C14 0.040(2) 0.0248(17) 0.0317(18) -0.0089(14) 0.0022(15) -0.0021(14)
O1 0.0464(17) 0.0474(17) 0.0350(14) -0.0136(12) 0.0146(13) 0.0017(13)
N2 0.0229(13) 0.0273(14) 0.0273(14) -0.0094(11) -0.0032(11) 0.0002(11)
C21 0.038(2) 0.0288(18) 0.0341(19) -0.0027(14) -0.0102(16) 0.0019(15)
C22 0.048(2) 0.040(2) 0.044(2) -0.0072(18) -0.0186(19) 0.0071(18)
C23 0.038(2) 0.040(2) 0.0320(18) -0.0127(16) -0.0068(16) -0.0045(16)
C24 0.0308(18) 0.037(2) 0.0300(17) -0.0096(15) -0.0011(14) 0.0010(15)
O2 0.059(2) 0.0481(17) 0.0334(14) -0.0085(13) -0.0184(14) -0.0033(14)
N3 0.0163(12) 0.0311(15) 0.0256(13) -0.0066(11) -0.0004(10) -0.0009(10)
C31 0.0258(17) 0.0340(19) 0.0328(18) -0.0043(14) -0.0014(14) -0.0087(14)
C32 0.0246(18) 0.053(2) 0.0348(19) -0.0027(17) 0.0021(15) -0.0045(16)
C33 0.0197(16) 0.038(2) 0.042(2) -0.0080(16) -0.0041(14) 0.0012(14)
C34 0.0250(16) 0.0292(17) 0.0285(17) -0.0032(13) -0.0037(13) 0.0000(13)
O3 0.0207(12) 0.0478(16) 0.0424(15) -0.0064(12) -0.0041(11) -0.0037(11)
Cd5 0.02492(12) 0.02026(11) 0.02703(12) -0.00507(9) -0.00094(9) -0.00302(9)
Cd6 0.02150(12) 0.02756(13) 0.02915(12) -0.00081(9) 0.00144(9) 0.00362(9)
Cd7 0.02041(11) 0.02507(12) 0.03134(13) -0.01078(9) -0.00052(9) -0.00063(9)
Cd8 0.02062(11) 0.02612(12) 0.02601(12) -0.00739(9) 0.00193(9) -0.00156(9)
O20 0.0214(11) 0.0256(12) 0.0334(13) -0.0062(10) 0.0044(10) -0.0017(9)
N40 0.0252(14) 0.0218(13) 0.0270(14) -0.0093(11) -0.0019(11) 0.0031(11)
N50 0.0186(13) 0.0249(14) 0.0255(14) -0.0025(11) -0.0012(11) 0.0009(10)
N60 0.0206(13) 0.0263(14) 0.0289(14) -0.0054(11) -0.0007(11) -0.0033(11)
C5 0.068(3) 0.025(2) 0.071(3) -0.006(2) -0.005(3) -0.009(2)
C6 0.036(2) 0.039(2) 0.045(2) 0.0089(17) 0.0064(18) 0.0110(17)
C7 0.040(2) 0.035(2) 0.055(2) -0.0257(18) 0.0105(19) -0.0083(17)
C8 0.0329(19) 0.043(2) 0.0328(19) -0.0128(16) 0.0024(15) -0.0127(16)
N4 0.0194(12) 0.0252(14) 0.0242(13) -0.0069(10) -0.0039(10) -0.0012(10)
C41 0.0204(15) 0.0346(18) 0.0292(17) -0.0073(14) -0.0034(13) -0.0033(13)
C42 0.0266(17) 0.036(2) 0.0367(19) -0.0102(15) -0.0080(15) -0.0028(14)
C43 0.0349(19) 0.038(2) 0.0265(17) -0.0052(14) -0.0006(15) -0.0025(15)
C44 0.0326(18) 0.0260(17) 0.0285(17) -0.0032(13) -0.0019(14) -0.0029(14)
O4 0.0358(14) 0.0400(15) 0.0320(13) -0.0068(11) -0.0119(11) 0.0008(11)
N5 0.0169(12) 0.0264(14) 0.0273(14) -0.0078(11) -0.0002(10) -0.0022(10)
C51 0.0209(15) 0.0311(18) 0.0301(17) -0.0087(13) 0.0009(13) -0.0004(13)
C52 0.0192(16) 0.0362(19) 0.042(2) -0.0097(16) 0.0005(14) 0.0007(14)
C53 0.0230(17) 0.046(2) 0.044(2) -0.0177(18) -0.0018(15) -0.0044(15)
C54 0.0220(16) 0.0320(18) 0.0367(19) -0.0122(15) 0.0015(14) -0.0047(13)
O5 0.0181(12) 0.0460(16) 0.0461(15) -0.0161(13) 0.0035(11) -0.0019(11)
N6 0.0254(14) 0.0242(14) 0.0230(13) -0.0053(10) 0.0018(11) -0.0023(11)
C61 0.041(2) 0.0229(17) 0.0330(18) -0.0098(14) 0.0046(15) -0.0012(14)
C62 0.044(2) 0.035(2) 0.044(2) -0.0153(17) 0.0078(18) 0.0027(17)
C63 0.044(2) 0.035(2) 0.0298(18) -0.0090(15) 0.0024(16) -0.0083(17)
C64 0.0309(18) 0.0284(17) 0.0293(17) -0.0067(13) -0.0034(14) -0.0018(14)
O6 0.0593(19) 0.0420(16) 0.0324(14) -0.0174(12) 0.0142(13) -0.0057(14)
C71 0.078(5) 0.082(5) 0.100(5) 0.014(4) -0.026(4) 0.000(4)
C72 0.064(3) 0.057(3) 0.068(3) 0.014(3) -0.002(3) -0.007(3)
C73 0.099(5) 0.067(4) 0.046(3) 0.001(3) 0.010(3) -0.003(3)
C74 0.124(6) 0.065(4) 0.048(3) -0.010(3) -0.006(4) 0.002(4)
C75 0.112(6) 0.082(5) 0.075(4) -0.007(4) 0.014(4) -0.025(4)
C76 0.078(5) 0.095(5) 0.090(5) -0.019(4) 0.012(4) -0.032(4)
C77 0.062(3) 0.056(3) 0.090(4) -0.021(3) 0.012(3) -0.011(3)

loop_
_atom_type_symbol
_atom_type_description
_atom_type_scat_dispersion_real
_atom_type_scat_dispersion_imag
_atom_type_scat_source
C C 0.0033 0.0016 'International Tables Vol C Tables 4.2.6.8 and 6.1.1.4'
H H 0.0000 0.0000 'International Tables Vol C Tables 4.2.6.8 and 6.1.1.4'
N N 0.0061 0.0033 'International Tables Vol C Tables 4.2.6.8 and 6.1.1.4'
O O 0.0106 0.0060 'International Tables Vol C Tables 4.2.6.8 and 6.1.1.4'
Cd Cd -0.8075 1.2024 'International Tables Vol C Tables 4.2.6.8 and 6.1.1.4'

loop_
_geom_angle_atom_site_label_1
_geom_angle_atom_site_label_2
_geom_angle_atom_site_label_3
_geom_angle
C1 Cd1 N10 134.50(14)
C1 Cd1 O10 115.70(14)
N10 Cd1 O10 89.63(10)
C1 Cd1 N1 124.56(13)
N10 Cd1 N1 89.56(10)
O10 Cd1 N1 91.01(9)
C2 Cd2 N10 128.87(17)
C2 Cd2 N30 120.32(17)
N10 Cd2 N30 92.85(10)
C2 Cd2 N20 119.60(16)
N10 Cd2 N20 92.69(10)
N30 Cd2 N20 93.99(10)
C3 Cd3 N20 142.15(14)
C3 Cd3 O10 114.76(14)
N20 Cd3 O10 89.04(10)
C3 Cd3 N2 115.23(13)
N20 Cd3 N2 91.92(10)
O10 Cd3 N2 91.06(9)
C4 Cd4 N30 140.05(14)
C4 Cd4 O10 115.82(14)
N30 Cd4 O10 88.85(10)
C4 Cd4 N3 118.16(13)
N30 Cd4 N3 89.63(10)
O10 Cd4 N3 92.46(9)
Cd1 O10 Cd3 109.42(10)
Cd1 O10 Cd4 106.99(10)
Cd3 O10 Cd4 108.96(10)
Cd1 O10 H10 106(3)
Cd3 O10 H10 109(4)
Cd4 O10 H10 116(3)
N3 N10 Cd1 112.20(19)
N3 N10 Cd2 111.71(19)
Cd1 N10 Cd2 109.13(12)
N3 N10 H10A 106(2)
Cd1 N10 H10A 103(2)
Cd2 N10 H10A 115(2)
N1 N20 Cd3 112.49(19)
N1 N20 Cd2 111.74(19)
Cd3 N20 Cd2 107.26(11)
N1 N20 H20A 106(3)
Cd3 N20 H20A 110(3)
Cd2 N20 H20A 109(3)
N2 N30 Cd4 112.22(19)
N2 N30 Cd2 112.41(18)
Cd4 N30 Cd2 108.09(12)
N2 N30 H30 106(3)
Cd4 N30 H30 111(3)
Cd2 N30 H30 107(3)
Cd1 C1 H1A 109.5
Cd1 C1 H1B 109.5
H1A C1 H1B 109.5
Cd1 C1 H1C 109.5
H1A C1 H1C 109.5
H1B C1 H1C 109.5
Cd2 C2 H2A 109.5
Cd2 C2 H2B 109.5
H2A C2 H2B 109.5
Cd2 C2 H2C 109.5
H2A C2 H2C 109.5
H2B C2 H2C 109.5
Cd3 C3 H3A 109.5
Cd3 C3 H3B 109.5
H3A C3 H3B 109.5
Cd3 C3 H3C 109.5
H3A C3 H3C 109.5
H3B C3 H3C 109.5
Cd4 C4 H4A 109.5
Cd4 C4 H4B 109.5
H4A C4 H4B 109.5
Cd4 C4 H4C 109.5
H4A C4 H4C 109.5
H4B C4 H4C 109.5
N20 N1 C14 109.3(3)
N20 N1 C11 109.8(3)
C14 N1 C11 108.0(3)
N20 N1 Cd1 105.00(18)
C14 N1 Cd1 110.7(2)
C11 N1 Cd1 114.0(2)
N1 C11 C12 111.0(3)
N1 C11 H11A 109.4
C12 C11 H11A 109.4
N1 C11 H11B 109.4
C12 C11 H11B 109.4
H11A C11 H11B 108.0
O1 C12 C11 110.9(3)
O1 C12 H12A 109.5
C11 C12 H12A 109.5
O1 C12 H12B 109.5
C11 C12 H12B 109.5
H12A C12 H12B 108.0
O1 C13 C14 111.7(3)
O1 C13 H13A 109.3
C14 C13 H13A 109.3
O1 C13 H13B 109.3
C14 C13 H13B 109.3
H13A C13 H13B 107.9
N1 C14 C13 110.8(3)
N1 C14 H14A 109.5
C13 C14 H14A 109.5
N1 C14 H14B 109.5
C13 C14 H14B 109.5
H14A C14 H14B 108.1
C13 O1 C12 109.7(3)
N30 N2 C21 109.8(3)
N30 N2 C24 110.4(3)
C21 N2 C24 107.5(3)
N30 N2 Cd3 103.51(18)
C21 N2 Cd3 111.7(2)
C24 N2 Cd3 113.9(2)
N2 C21 C22 110.4(3)
N2 C21 H21A 109.6
C22 C21 H21A 109.6
N2 C21 H21B 109.6
C22 C21 H21B 109.6
H21A C21 H21B 108.1
O2 C22 C21 111.3(3)
O2 C22 H22A 109.4
C21 C22 H22A 109.4
O2 C22 H22B 109.4
C21 C22 H22B 109.4
H22A C22 H22B 108.0
O2 C23 C24 110.9(3)
O2 C23 H23A 109.4
C24 C23 H23A 109.4
O2 C23 H23B 109.4
C24 C23 H23B 109.4
H23A C23 H23B 108.0
N2 C24 C23 111.8(3)
N2 C24 H24A 109.2
C23 C24 H24A 109.2
N2 C24 H24B 109.2
C23 C24 H24B 109.2
H24A C24 H24B 107.9
C23 O2 C22 109.5(3)
N10 N3 C31 109.3(3)
N10 N3 C34 110.6(2)
C31 N3 C34 108.1(3)
N10 N3 Cd4 103.63(18)
C31 N3 Cd4 113.5(2)
C34 N3 Cd4 111.7(2)
N3 C31 C32 111.5(3)
N3 C31 H31A 109.3
C32 C31 H31A 109.3
N3 C31 H31B 109.3
C32 C31 H31B 109.3
H31A C31 H31B 108.0
O3 C32 C31 111.0(3)
O3 C32 H32A 109.4
C31 C32 H32A 109.4
O3 C32 H32B 109.4
C31 C32 H32B 109.4
H32A C32 H32B 108.0
O3 C33 C34 110.5(3)
O3 C33 H33A 109.5
C34 C33 H33A 109.5
O3 C33 H33B 109.5
C34 C33 H33B 109.5
H33A C33 H33B 108.1
N3 C34 C33 111.8(3)
N3 C34 H34A 109.3
C33 C34 H34A 109.3
N3 C34 H34B 109.3
C33 C34 H34B 109.3
H34A C34 H34B 107.9
C32 O3 C33 109.4(3)
C5 Cd5 N50 124.82(17)
C5 Cd5 N40 120.63(17)
N50 Cd5 N40 91.93(10)
C5 Cd5 N60 124.13(17)
N50 Cd5 N60 92.99(10)
N40 Cd5 N60 93.67(10)
C6 Cd6 N60 141.79(15)
C6 Cd6 O20 114.08(15)
N60 Cd6 O20 89.22(10)
C6 Cd6 N5 116.89(13)
N60 Cd6 N5 90.38(10)
O20 Cd6 N5 92.36(9)
C7 Cd7 N50 130.08(13)
C7 Cd7 O20 120.32(14)
N50 Cd7 O20 89.35(10)
C7 Cd7 N4 125.72(14)
N50 Cd7 N4 88.75(9)
O20 Cd7 N4 91.27(9)
C8 Cd8 N40 142.46(14)
C8 Cd8 O20 110.94(13)
N40 Cd8 O20 89.55(10)
C8 Cd8 N6 117.49(12)
N40 Cd8 N6 91.99(10)
O20 Cd8 N6 91.38(9)
Cd7 O20 Cd8 108.55(10)
Cd7 O20 Cd6 107.44(10)
Cd8 O20 Cd6 108.70(10)
Cd7 O20 H20 117(5)
Cd8 O20 H20 100(5)
Cd6 O20 H20 114(5)
N4 N40 Cd8 111.34(19)
N4 N40 Cd5 112.82(18)
Cd8 N40 Cd5 107.69(12)
N4 N40 H40 104(3)
Cd8 N40 H40 110(3)
Cd5 N40 H40 111(3)
N5 N50 Cd7 111.82(19)
N5 N50 Cd5 111.84(19)
Cd7 N50 Cd5 109.76(11)
N5 N50 H50 105(3)
Cd7 N50 H50 110(3)
Cd5 N50 H50 109(3)
N6 N60 Cd6 112.53(19)
N6 N60 Cd5 112.35(19)
Cd6 N60 Cd5 107.51(12)
N6 N60 H60 111(3)
Cd6 N60 H60 104(3)
Cd5 N60 H60 109(3)
Cd5 C5 H5A 109.5
Cd5 C5 H5B 109.5
H5A C5 H5B 109.5
Cd5 C5 H5C 109.5
H5A C5 H5C 109.5
H5B C5 H5C 109.5
Cd6 C6 H6A 109.5
Cd6 C6 H6B 109.5
H6A C6 H6B 109.5
Cd6 C6 H6C 109.5
H6A C6 H6C 109.5
H6B C6 H6C 109.5
Cd7 C7 H7A 109.5
Cd7 C7 H7B 109.5
H7A C7 H7B 109.5
Cd7 C7 H7C 109.5
H7A C7 H7C 109.5
H7B C7 H7C 109.5
Cd8 C8 H8A 109.5
Cd8 C8 H8B 109.5
H8A C8 H8B 109.5
Cd8 C8 H8C 109.5
H8A C8 H8C 109.5
H8B C8 H8C 109.5
N40 N4 C41 109.6(2)
N40 N4 C44 109.8(2)
C41 N4 C44 108.1(3)
N40 N4 Cd7 105.27(18)
C41 N4 Cd7 116.9(2)
C44 N4 Cd7 107.0(2)
N4 C41 C42 111.5(3)
N4 C41 H41A 109.3
C42 C41 H41A 109.3
N4 C41 H41B 109.3
C42 C41 H41B 109.3
H41A C41 H41B 108.0
O4 C42 C41 111.0(3)
O4 C42 H42A 109.4
C41 C42 H42A 109.4
O4 C42 H42B 109.4
C41 C42 H42B 109.4
H42A C42 H42B 108.0
O4 C43 C44 111.1(3)
O4 C43 H43A 109.4
C44 C43 H43A 109.4
O4 C43 H43B 109.4
C44 C43 H43B 109.4
H43A C43 H43B 108.0
N4 C44 C43 109.8(3)
N4 C44 H44A 109.7
C43 C44 H44A 109.7
N4 C44 H44B 109.7
C43 C44 H44B 109.7
H44A C44 H44B 108.2
C42 O4 C43 108.8(3)
N50 N5 C54 109.5(3)
N50 N5 C51 109.9(2)
C54 N5 C51 107.9(3)
N50 N5 Cd6 103.33(17)
C54 N5 Cd6 111.5(2)
C51 N5 Cd6 114.6(2)
N5 C51 C52 111.1(3)
N5 C51 H51A 109.4
C52 C51 H51A 109.4
N5 C51 H51B 109.4
C52 C51 H51B 109.4
H51A C51 H51B 108.0
O5 C52 C51 111.3(3)
O5 C52 H52A 109.4
C51 C52 H52A 109.4
O5 C52 H52B 109.4
C51 C52 H52B 109.4
H52A C52 H52B 108.0
O5 C53 C54 110.8(3)
O5 C53 H53A 109.5
C54 C53 H53A 109.5
O5 C53 H53B 109.5
C54 C53 H53B 109.5
H53A C53 H53B 108.1
N5 C54 C53 111.1(3)
N5 C54 H54A 109.4
C53 C54 H54A 109.4
N5 C54 H54B 109.4
C53 C54 H54B 109.4
H54A C54 H54B 108.0
C52 O5 C53 109.5(3)
N60 N6 C61 109.6(3)
N60 N6 C64 110.1(3)
C61 N6 C64 107.6(3)
N60 N6 Cd8 103.55(18)
C61 N6 Cd8 111.6(2)
C64 N6 Cd8 114.3(2)
N6 C61 C62 110.6(3)
N6 C61 H61A 109.5
C62 C61 H61A 109.5
N6 C61 H61B 109.5
C62 C61 H61B 109.5
H61A C61 H61B 108.1
O6 C62 C61 112.0(3)
O6 C62 H62A 109.2
C61 C62 H62A 109.2
O6 C62 H62B 109.2
C61 C62 H62B 109.2
H62A C62 H62B 107.9
O6 C63 C64 111.0(3)
O6 C63 H63A 109.4
C64 C63 H63A 109.4
O6 C63 H63B 109.4
C64 C63 H63B 109.4
H63A C63 H63B 108.0
N6 C64 C63 111.0(3)
N6 C64 H64A 109.4
C63 C64 H64A 109.4
N6 C64 H64B 109.4
C63 C64 H64B 109.4
H64A C64 H64B 108.0
C62 O6 C63 109.4(3)
C72 C71 H71A 109.5
C72 C71 H71B 109.5
H71A C71 H71B 109.5
C72 C71 H71C 109.5
H71A C71 H71C 109.5
H71B C71 H71C 109.5
C77 C72 C73 116.8(6)
C77 C72 C71 123.5(6)
C73 C72 C71 119.7(6)
C74 C73 C72 117.8(6)
C74 C73 H73 121.1
C72 C73 H73 121.1
C75 C74 C73 123.0(7)
C75 C74 H74 118.5
C73 C74 H74 118.5
C76 C75 C74 118.7(8)
C76 C75 H75 120.7
C74 C75 H75 120.7
C75 C76 C77 121.5(8)
C75 C76 H76 119.3
C77 C76 H76 119.3
C76 C77 C72 122.1(6)
C76 C77 H77 119.0
C72 C77 H77 119.0
C83 C82 C87 120.0
C83 C82 C81 115.0(9)
C87 C82 C81 124.9(9)
C82 C83 C84 120.0
C82 C83 H83 120.0
C84 C83 H83 120.0
C83 C84 C85 120.0
C83 C84 H84 120.0
C85 C84 H84 120.0
C86 C85 C84 120.0
C86 C85 H85 120.0
C84 C85 H85 120.0
C85 C86 C87 120.0
C85 C86 H86 120.0
C87 C86 H86 120.0
C86 C87 C82 120.0
C86 C87 H87 120.0
C82 C87 H87 120.0
C82A C81A H81D 109.5
C82A C81A H81E 109.5
H81D C81A H81E 109.5
C82A C81A H81F 109.5
H81D C81A H81F 109.5
H81E C81A H81F 109.5
C83A C82A C87A 120.0
C83A C82A C81A 117.2(9)
C87A C82A C81A 122.7(9)
C84A C83A C82A 120.0
C84A C83A H83A 120.0
C82A C83A H83A 120.0
C83A C84A C85A 120.0
C83A C84A H84A 120.0
C85A C84A H84A 120.0
C86A C85A C84A 120.0
C86A C85A H85A 120.0
C84A C85A H85A 120.0
C85A C86A C87A 120.0
C85A C86A H86A 120.0
C87A C86A H86A 120.0
C86A C87A C82A 120.0
C86A C87A H87A 120.0
C82A C87A H87A 120.0

loop_
_geom_bond_atom_site_label_1
_geom_bond_atom_site_label_2
_geom_bond_distance
Cd1 C1 2.165(4)
Cd1 N10 2.235(3)
Cd1 O10 2.288(3)
Cd1 N1 2.423(3)
Cd2 C2 2.181(4)
Cd2 N10 2.286(3)
Cd2 N30 2.307(3)
Cd2 N20 2.317(3)
Cd3 C3 2.152(4)
Cd3 N20 2.226(3)
Cd3 O10 2.290(2)
Cd3 N2 2.461(3)
Cd4 C4 2.152(4)
Cd4 N30 2.230(3)
Cd4 O10 2.313(2)
Cd4 N3 2.437(3)
O10 H10 0.846(19)
N10 N3 1.466(4)
N10 H10A 0.91(4)
N20 N1 1.473(4)
N20 H20A 0.90(5)
N30 N2 1.469(4)
N30 H30 0.93(4)
C1 H1A 0.9800
C1 H1B 0.9800
C1 H1C 0.9800
C2 H2A 0.9800
C2 H2B 0.9800
C2 H2C 0.9800
C3 H3A 0.9800
C3 H3B 0.9800
C3 H3C 0.9800
C4 H4A 0.9800
C4 H4B 0.9800
C4 H4C 0.9800
N1 C14 1.475(4)
N1 C11 1.477(4)
C11 C12 1.514(5)
C11 H11A 0.9900
C11 H11B 0.9900
C12 O1 1.435(5)
C12 H12A 0.9900
C12 H12B 0.9900
C13 O1 1.426(5)
C13 C14 1.520(5)
C13 H13A 0.9900
C13 H13B 0.9900
C14 H14A 0.9900
C14 H14B 0.9900
N2 C21 1.470(4)
N2 C24 1.471(4)
C21 C22 1.521(6)
C21 H21A 0.9900
C21 H21B 0.9900
C22 O2 1.438(5)
C22 H22A 0.9900
C22 H22B 0.9900
C23 O2 1.427(5)
C23 C24 1.514(5)
C23 H23A 0.9900
C23 H23B 0.9900
C24 H24A 0.9900
C24 H24B 0.9900
N3 C31 1.473(4)
N3 C34 1.478(4)
C31 C32 1.516(5)
C31 H31A 0.9900
C31 H31B 0.9900
C32 O3 1.421(5)
C32 H32A 0.9900
C32 H32B 0.9900
C33 O3 1.431(5)
C33 C34 1.518(5)
C33 H33A 0.9900
C33 H33B 0.9900
C34 H34A 0.9900
C34 H34B 0.9900
Cd5 C5 2.166(4)
Cd5 N50 2.289(3)
Cd5 N40 2.304(3)
Cd5 N60 2.315(3)
Cd6 C6 2.150(4)
Cd6 N60 2.235(3)
Cd6 O20 2.308(3)
Cd6 N5 2.433(3)
Cd7 C7 2.167(4)
Cd7 N50 2.247(3)
Cd7 O20 2.276(3)
Cd7 N4 2.420(3)
Cd8 C8 2.152(4)
Cd8 N40 2.215(3)
Cd8 O20 2.297(2)
Cd8 N6 2.450(3)
O20 H20 0.81(6)
N40 N4 1.469(4)
N40 H40 0.88(4)
N50 N5 1.466(4)
N50 H50 0.84(4)
N60 N6 1.466(4)
N60 H60 0.893(19)
C5 H5A 0.9800
C5 H5B 0.9800
C5 H5C 0.9800
C6 H6A 0.9800
C6 H6B 0.9800
C6 H6C 0.9800
C7 H7A 0.9800
C7 H7B 0.9800
C7 H7C 0.9800
C8 H8A 0.9800
C8 H8B 0.9800
C8 H8C 0.9800
N4 C41 1.471(4)
N4 C44 1.480(4)
C41 C42 1.517(5)
C41 H41A 0.9900
C41 H41B 0.9900
C42 O4 1.430(5)
C42 H42A 0.9900
C42 H42B 0.9900
C43 O4 1.430(5)
C43 C44 1.514(5)
C43 H43A 0.9900
C43 H43B 0.9900
C44 H44A 0.9900
C44 H44B 0.9900
N5 C54 1.474(4)
N5 C51 1.481(4)
C51 C52 1.512(5)
C51 H51A 0.9900
C51 H51B 0.9900
C52 O5 1.422(4)
C52 H52A 0.9900
C52 H52B 0.9900
C53 O5 1.430(5)
C53 C54 1.513(5)
C53 H53A 0.9900
C53 H53B 0.9900
C54 H54A 0.9900
C54 H54B 0.9900
N6 C61 1.474(4)
N6 C64 1.480(4)
C61 C62 1.517(5)
C61 H61A 0.9900
C61 H61B 0.9900
C62 O6 1.430(5)
C62 H62A 0.9900
C62 H62B 0.9900
C63 O6 1.431(5)
C63 C64 1.515(5)
C63 H63A 0.9900
C63 H63B 0.9900
C64 H64A 0.9900
C64 H64B 0.9900
C71 C72 1.472(9)
C71 H71A 0.9800
C71 H71B 0.9800
C71 H71C 0.9800
C72 C77 1.377(8)
C72 C73 1.447(9)
C73 C74 1.378(10)
C73 H73 0.9500
C74 C75 1.365(11)
C74 H74 0.9500
C75 C76 1.340(10)
C75 H75 0.9500
C76 C77 1.368(9)
C76 H76 0.9500
C77 H77 0.9500
C81 C82 1.392(15)
C81 H81A 0.9800
C81 H81B 0.9800
C81 H81C 0.9800
C82 C83 1.3900
C82 C87 1.3900
C83 C84 1.3900
C83 H83 0.9500
C84 C85 1.3900
C84 H84 0.9500
C85 C86 1.3900
C85 H85 0.9500
C86 C87 1.3900
C86 H86 0.9500
C87 H87 0.9500
C81A C82A 1.415(16)
C81A H81D 0.9800
C81A H81E 0.9800
C81A H81F 0.9800
C82A C83A 1.3900
C82A C87A 1.3900
C83A C84A 1.3900
C83A H83A 0.9500
C84A C85A 1.3900
C84A H84A 0.9500
C85A C86A 1.3900
C85A H85A 0.9500
C86A C87A 1.3900
C86A H86A 0.9500
C87A H87A 0.9500
